data_7214239
loop_
_publ_author_name
'Shi, Jing-Tao'
'Yue, Ke-Fen'
'Liu, Bo'
'Zhou, Chun-sheng'
'Liu, Yong-Liang'
'Fang, Zhi-Guo'
'Wang, Yao-Yu'

_publ_section_title
;
 Two porous metal--organic frameworks (MOFs) based on mixed ligands:
 synthesis, structure and selective gas adsorption
;
_journal_issue 15
_journal_name_full CrystEngComm
_journal_page_first 3097
_journal_paper_doi 10.1039/c3ce41557k
_journal_volume 16
_journal_year 2014
_chemical_formula_sum 'C46 H44 Cd3 N8 O12'
_chemical_formula_weight 1238.09
_chemical_name_systematic
; 
 ? 
;
_space_group_IT_number 15
_symmetry_cell_setting monoclinic
_symmetry_space_group_name_Hall '-C 2yc'
_symmetry_space_group_name_H-M 'C 1 2/c 1'
_atom_sites_solution_hydrogens geom
_atom_sites_solution_primary direct
_atom_sites_solution_secondary difmap
_audit_creation_method SHELXL-97
_cell_angle_alpha 90.00
_cell_angle_beta 90.878(2)
_cell_angle_gamma 90.00
_cell_formula_units_Z 4
_cell_length_a 29.401(3)
_cell_length_b 13.3519(11)
_cell_length_c 15.8465(13)
_cell_measurement_reflns_used 1914
_cell_measurement_temperature 296(2)
_cell_measurement_theta_max 20.5
_cell_measurement_theta_min 2.57
_cell_volume 6220.0(10)
_computing_structure_refinement 'SHELXL-97 (Sheldrick, 1997)'
_computing_structure_solution 'SHELXS-97 (Sheldrick, 1990)'
_diffrn_ambient_temperature 296(2)
_diffrn_measured_fraction_theta_full 0.991
_diffrn_measured_fraction_theta_max 0.991
_diffrn_radiation_monochromator graphite
_diffrn_radiation_source 'fine-focus sealed tube'
_diffrn_radiation_type MoK\a
_diffrn_radiation_wavelength 0.71073
_diffrn_reflns_av_R_equivalents 0.0000
_diffrn_reflns_av_sigmaI/netI 0.0701
_diffrn_reflns_limit_h_max 36
_diffrn_reflns_limit_h_min -36
_diffrn_reflns_limit_k_max 16
_diffrn_reflns_limit_k_min 0
_diffrn_reflns_limit_l_max 19
_diffrn_reflns_limit_l_min 0
_diffrn_reflns_number 6069
_diffrn_reflns_theta_full 26.02
_diffrn_reflns_theta_max 26.02
_diffrn_reflns_theta_min 1.39
_exptl_absorpt_coefficient_mu 1.070
_exptl_absorpt_correction_T_max 0.8474
_exptl_absorpt_correction_T_min 0.7609
_exptl_absorpt_correction_type multi-scan
_exptl_absorpt_process_details sadabs
_exptl_crystal_colour colourless
_exptl_crystal_density_diffrn 1.322
_exptl_crystal_density_method 'not measured'
_exptl_crystal_description block
_exptl_crystal_F_000 2464
_exptl_crystal_size_max 0.27
_exptl_crystal_size_mid 0.26
_exptl_crystal_size_min 0.16
_refine_diff_density_max 0.817
_refine_diff_density_min -2.521
_refine_diff_density_rms 0.172
_refine_ls_extinction_method none
_refine_ls_goodness_of_fit_ref 1.048
_refine_ls_hydrogen_treatment constr
_refine_ls_matrix_type full
_refine_ls_number_parameters 314
_refine_ls_number_reflns 6069
_refine_ls_number_restraints 0
_refine_ls_restrained_S_all 1.048
_refine_ls_R_factor_all 0.0795
_refine_ls_R_factor_gt 0.0642
_refine_ls_shift/su_max 0.000
_refine_ls_shift/su_mean 0.000
_refine_ls_structure_factor_coef Fsqd
_refine_ls_weighting_details 'calc w=1/[\s^2^(Fo^2^)+(0.1197P)^2^+0.0000P] where P=(Fo^2^+2Fc^2^)/3'
_refine_ls_weighting_scheme calc
_refine_ls_wR_factor_gt 0.1888
_refine_ls_wR_factor_ref 0.2003
_reflns_number_gt 4621
_reflns_number_total 6069
_reflns_threshold_expression >2sigma(I)
_cod_data_source_file c3ce41557k.txt
_cod_data_source_block 1
_cod_depositor_comments
;
The following automatic conversions were performed:

'_symmetry_cell_setting' value 'Monoclinic' changed to 'monoclinic'
according to
/usr/data/users/saulius/crontab/automatic-downloads/current/RSC/lib/dictionaries/cif_core.dic
dictionary named 'cif_core.dic' version 2.4.2 from 2011-04-26.

Automatic conversion script
Id: cif_fix_values 2281 2013-09-26 08:29:07Z andrius 
;
_cod_original_cell_volume 6220.0(9)
_cod_original_sg_symbol_H-M C2/c
_cod_database_code 7214239

loop_
_symmetry_equiv_pos_as_xyz
'x, y, z'
'-x, y, -z+1/2'
'x+1/2, y+1/2, z'
'-x+1/2, y+1/2, -z+1/2'
'-x, -y, -z'
'x, -y, z-1/2'
'-x+1/2, -y+1/2, -z'
'x+1/2, -y+1/2, z-1/2'

loop_
_atom_site_label
_atom_site_type_symbol
_atom_site_fract_x
_atom_site_fract_y
_atom_site_fract_z
_atom_site_U_iso_or_equiv
_atom_site_adp_type
_atom_site_occupancy
_atom_site_symmetry_multiplicity
_atom_site_calc_flag
_atom_site_refinement_flags
Cd1 Cd 0.117245(16) 0.30779(3) 0.23425(3) 0.02789(18) Uani 1 1 d .
Cd2 Cd 0.0000 0.22595(6) 0.2500 0.0423(2) Uani 1 2 d S
N1 N 0.1348(2) 0.4187(5) 0.3428(4) 0.0443(15) Uani 1 1 d .
N2 N 0.1465(2) 0.5480(5) 0.4267(4) 0.0475(16) Uani 1 1 d .
N3 N 0.1918(2) 0.3144(4) 0.1873(4) 0.0386(14) Uani 1 1 d .
N4 N 0.2622(2) 0.2826(5) 0.1564(5) 0.0513(17) Uani 1 1 d .
O1 O 0.06324(17) 0.2277(3) 0.3396(3) 0.0355(11) Uani 1 1 d .
O2 O 0.1334(2) 0.1721(4) 0.3267(3) 0.0503(14) Uani 1 1 d .
O3 O 0.03745(19) 0.3547(4) 0.1861(3) 0.0453(13) Uani 1 1 d .
O4 O 0.09736(18) 0.4324(4) 0.1357(3) 0.0425(12) Uani 1 1 d .
O5 O 0.1027(2) 0.1896(4) 0.1326(4) 0.0559(16) Uani 1 1 d .
O6 O 0.0364(2) 0.1162(4) 0.1704(3) 0.0548(15) Uani 1 1 d .
C1 C 0.0947(3) 0.1690(5) 0.3602(4) 0.0354(16) Uani 1 1 d .
C2 C 0.0879(3) 0.0929(5) 0.4262(4) 0.0378(16) Uani 1 1 d .
C3 C 0.0531(3) 0.0997(6) 0.4813(5) 0.0460(19) Uani 1 1 d .
H3 H 0.0321 0.1514 0.4755 0.055 Uiso 1 1 calc R
C4 C 0.0484(3) 0.0316(6) 0.5456(5) 0.052(2) Uani 1 1 d .
H4 H 0.0249 0.0395 0.5835 0.063 Uiso 1 1 calc R
C5 C 0.0777(3) -0.0479(5) 0.5552(4) 0.0391(17) Uani 1 1 d .
C6 C 0.1119(3) -0.0586(6) 0.4980(5) 0.062(3) Uani 1 1 d .
H6 H 0.1320 -0.1122 0.5023 0.075 Uiso 1 1 calc R
C7 C 0.1162(3) 0.0105(7) 0.4347(6) 0.065(3) Uani 1 1 d .
H7 H 0.1392 0.0016 0.3957 0.078 Uiso 1 1 calc R
C8 C 0.0722(3) 0.1238(5) 0.1247(5) 0.0439(18) Uani 1 1 d .
C9 C 0.0560(3) 0.4124(5) 0.1323(4) 0.0332(15) Uani 1 1 d .
C10 C 0.0263(2) 0.4576(5) 0.0646(4) 0.0321(15) Uani 1 1 d .
C11 C -0.0178(2) 0.4250(5) 0.0497(4) 0.0391(16) Uani 1 1 d .
H11 H -0.0298 0.3748 0.0834 0.047 Uiso 1 1 calc R
C12 C 0.0441(3) 0.5347(5) 0.0139(4) 0.0423(17) Uani 1 1 d .
H12 H 0.0735 0.5581 0.0236 0.051 Uiso 1 1 calc R
C13 C 0.1657(3) 0.3929(7) 0.4047(5) 0.062(2) Uani 1 1 d .
H13 H 0.1790 0.3301 0.4104 0.074 Uiso 1 1 calc R
C14 C 0.1236(3) 0.5131(6) 0.3585(4) 0.0418(17) Uani 1 1 d .
C15 C 0.0886(4) 0.5701(7) 0.3120(7) 0.078(3) Uani 1 1 d .
H15A H 0.1010 0.5948 0.2603 0.117 Uiso 1 1 calc R
H15B H 0.0788 0.6254 0.3459 0.117 Uiso 1 1 calc R
H15C H 0.0632 0.5272 0.2995 0.117 Uiso 1 1 calc R
C16 C 0.1740(4) 0.4715(7) 0.4564(6) 0.067(3) Uani 1 1 d .
H16 H 0.1940 0.4736 0.5023 0.080 Uiso 1 1 calc R
C17 C 0.1452(3) 0.6470(6) 0.4660(5) 0.060(2) Uani 1 1 d .
H17A H 0.1412 0.6397 0.5264 0.072 Uiso 1 1 calc R
H17B H 0.1195 0.6844 0.4435 0.072 Uiso 1 1 calc R
C18 C 0.1898(3) 0.7059(6) 0.4494(6) 0.058(2) Uani 1 1 d .
H18A H 0.1897 0.7671 0.4823 0.069 Uiso 1 1 calc R
H18B H 0.2156 0.6659 0.4682 0.069 Uiso 1 1 calc R
C19 C 0.3047(3) 0.2315(7) 0.1418(6) 0.057(2) Uani 1 1 d .
H19A H 0.3058 0.1706 0.1751 0.069 Uiso 1 1 calc R
H19B H 0.3298 0.2740 0.1601 0.069 Uiso 1 1 calc R
C20 C 0.2564(3) 0.3864(7) 0.1550(6) 0.067(3) Uani 1 1 d .
H20 H 0.2784 0.4341 0.1432 0.080 Uiso 1 1 calc R
C21 C 0.2127(3) 0.4038(6) 0.1740(5) 0.0475(19) Uani 1 1 d .
H21 H 0.1991 0.4665 0.1775 0.057 Uiso 1 1 calc R
C22 C 0.2225(3) 0.2423(5) 0.1770(5) 0.0383(16) Uani 1 1 d .
C23 C 0.2125(3) 0.1339(6) 0.1803(6) 0.058(2) Uani 1 1 d .
H23A H 0.2208 0.1032 0.1279 0.087 Uiso 1 1 calc R
H23B H 0.1806 0.1241 0.1893 0.087 Uiso 1 1 calc R
H23C H 0.2296 0.1038 0.2257 0.087 Uiso 1 1 calc R

loop_
_atom_site_aniso_label
_atom_site_aniso_U_11
_atom_site_aniso_U_22
_atom_site_aniso_U_33
_atom_site_aniso_U_23
_atom_site_aniso_U_13
_atom_site_aniso_U_12
Cd1 0.0306(3) 0.0289(3) 0.0241(3) 0.00206(18) -0.00060(19) -0.00036(19)
Cd2 0.0419(5) 0.0478(5) 0.0372(4) 0.000 0.0031(3) 0.000
N1 0.047(4) 0.052(4) 0.034(3) -0.005(3) -0.004(3) -0.001(3)
N2 0.052(4) 0.053(4) 0.038(3) -0.007(3) 0.006(3) -0.016(3)
N3 0.033(3) 0.037(3) 0.047(4) -0.001(3) 0.003(3) 0.002(3)
N4 0.041(4) 0.047(4) 0.066(5) -0.007(3) 0.003(3) 0.004(3)
O1 0.041(3) 0.033(2) 0.032(2) 0.0037(19) -0.003(2) 0.008(2)
O2 0.053(4) 0.050(3) 0.048(3) 0.020(2) 0.013(3) 0.004(3)
O3 0.051(3) 0.043(3) 0.042(3) 0.014(2) -0.008(2) 0.003(3)
O4 0.040(3) 0.057(3) 0.030(2) 0.009(2) -0.005(2) 0.000(3)
O5 0.056(4) 0.061(4) 0.051(3) -0.029(3) 0.002(3) -0.002(3)
O6 0.062(4) 0.050(3) 0.053(3) -0.021(3) 0.007(3) 0.005(3)
C1 0.045(4) 0.031(4) 0.030(3) 0.003(3) 0.009(3) 0.000(3)
C2 0.041(4) 0.043(4) 0.029(3) 0.009(3) 0.004(3) 0.008(3)
C3 0.035(4) 0.054(5) 0.050(4) 0.022(4) 0.015(3) 0.019(4)
C4 0.054(5) 0.058(5) 0.046(4) 0.024(4) 0.011(4) 0.021(4)
C5 0.040(4) 0.047(4) 0.031(4) 0.015(3) 0.006(3) 0.000(3)
C6 0.071(6) 0.051(5) 0.065(5) 0.032(4) 0.023(5) 0.030(5)
C7 0.061(6) 0.070(6) 0.065(5) 0.028(5) 0.040(5) 0.030(5)
C8 0.058(5) 0.032(4) 0.041(4) -0.011(3) -0.005(4) -0.003(4)
C9 0.044(4) 0.031(3) 0.025(3) 0.005(3) 0.002(3) 0.006(3)
C10 0.027(3) 0.042(4) 0.027(3) 0.009(3) 0.002(3) 0.006(3)
C11 0.034(4) 0.041(4) 0.042(4) 0.015(3) -0.004(3) -0.002(3)
C12 0.035(4) 0.049(4) 0.043(4) 0.009(3) -0.006(3) 0.001(3)
C13 0.079(7) 0.054(5) 0.051(5) -0.002(4) -0.031(5) -0.002(5)
C14 0.045(4) 0.041(4) 0.039(4) -0.008(3) 0.012(3) -0.010(3)
C15 0.090(8) 0.059(6) 0.083(7) -0.017(5) -0.031(6) 0.020(6)
C16 0.077(7) 0.068(6) 0.055(5) -0.002(5) -0.029(5) -0.017(5)
C17 0.075(6) 0.052(5) 0.054(5) -0.030(4) 0.019(5) -0.022(5)
C18 0.056(6) 0.058(5) 0.059(5) -0.025(4) 0.016(4) -0.023(4)
C19 0.038(5) 0.074(6) 0.060(5) 0.009(4) 0.016(4) 0.016(4)
C20 0.055(6) 0.050(5) 0.096(7) -0.003(5) 0.024(5) -0.003(5)
C21 0.043(5) 0.037(4) 0.063(5) 0.000(4) 0.012(4) 0.000(3)
C22 0.032(4) 0.041(4) 0.042(4) 0.000(3) 0.006(3) -0.001(3)
C23 0.057(6) 0.045(5) 0.072(6) 0.013(4) 0.022(5) 0.010(4)

loop_
_atom_type_symbol
_atom_type_description
_atom_type_scat_dispersion_real
_atom_type_scat_dispersion_imag
_atom_type_scat_source
C C 0.0033 0.0016 'International Tables Vol C Tables 4.2.6.8 and 6.1.1.4'
H H 0.0000 0.0000 'International Tables Vol C Tables 4.2.6.8 and 6.1.1.4'
N N 0.0061 0.0033 'International Tables Vol C Tables 4.2.6.8 and 6.1.1.4'
O O 0.0106 0.0060 'International Tables Vol C Tables 4.2.6.8 and 6.1.1.4'
Cd Cd -0.8075 1.2024 'International Tables Vol C Tables 4.2.6.8 and 6.1.1.4'

loop_
_geom_angle_atom_site_label_1
_geom_angle_atom_site_label_2
_geom_angle_atom_site_label_3
_geom_angle
_geom_angle_site_symmetry_1
_geom_angle_site_symmetry_3
O5 Cd1 N1 175.9(2) . .
O5 Cd1 N3 88.1(2) . .
N1 Cd1 N3 90.8(2) . .
O5 Cd1 O4 88.8(2) . .
N1 Cd1 O4 95.2(2) . .
N3 Cd1 O4 89.23(19) . .
O5 Cd1 O2 86.7(2) . .
N1 Cd1 O2 89.4(2) . .
N3 Cd1 O2 92.6(2) . .
O4 Cd1 O2 175.00(19) . .
O5 Cd1 O1 93.44(19) . .
N1 Cd1 O1 85.20(19) . .
N3 Cd1 O1 145.31(18) . .
O4 Cd1 O1 125.43(16) . .
O2 Cd1 O1 52.97(17) . .
O6 Cd2 O6 97.3(3) 2 .
O6 Cd2 O3 90.3(2) 2 2
O6 Cd2 O3 171.1(2) . 2
O6 Cd2 O3 171.1(2) 2 .
O6 Cd2 O3 90.3(2) . .
O3 Cd2 O3 82.5(3) 2 .
O6 Cd2 O1 88.05(19) 2 2
O6 Cd2 O1 92.71(19) . 2
O3 Cd2 O1 82.93(17) 2 2
O3 Cd2 O1 96.20(17) . 2
O6 Cd2 O1 92.71(19) 2 .
O6 Cd2 O1 88.05(19) . .
O3 Cd2 O1 96.20(17) 2 .
O3 Cd2 O1 82.93(17) . .
O1 Cd2 O1 178.9(2) 2 .
C14 N1 C13 105.5(7) . .
C14 N1 Cd1 133.8(5) . .
C13 N1 Cd1 120.5(5) . .
C14 N2 C16 107.5(7) . .
C14 N2 C17 129.7(8) . .
C16 N2 C17 122.9(7) . .
C22 N3 C21 107.8(6) . .
C22 N3 Cd1 131.0(5) . .
C21 N3 Cd1 120.8(5) . .
C22 N4 C20 107.2(7) . .
C22 N4 C19 127.8(7) . .
C20 N4 C19 124.9(8) . .
C1 O1 Cd2 137.3(5) . .
C1 O1 Cd1 88.2(4) . .
Cd2 O1 Cd1 95.99(15) . .
C1 O2 Cd1 96.4(4) . .
C9 O3 Cd2 164.3(5) . .
C9 O4 Cd1 96.3(4) . .
C8 O5 Cd1 132.4(5) . .
C8 O6 Cd2 132.1(5) . .
O1 C1 O2 122.5(6) . .
O1 C1 C2 120.6(6) . .
O2 C1 C2 116.9(6) . .
C3 C2 C7 116.6(7) . .
C3 C2 C1 121.5(7) . .
C7 C2 C1 122.0(6) . .
C2 C3 C4 121.1(7) . .
C2 C3 H3 119.4 . .
C4 C3 H3 119.4 . .
C5 C4 C3 121.6(7) . .
C5 C4 H4 119.2 . .
C3 C4 H4 119.2 . .
C6 C5 C4 118.2(6) . .
C6 C5 C8 120.0(7) . 6_556
C4 C5 C8 121.8(7) . 6_556
C7 C6 C5 119.3(7) . .
C7 C6 H6 120.3 . .
C5 C6 H6 120.3 . .
C6 C7 C2 123.0(7) . .
C6 C7 H7 118.5 . .
C2 C7 H7 118.5 . .
O5 C8 O6 125.8(7) . .
O5 C8 C5 117.2(7) . 6
O6 C8 C5 117.0(7) . 6
O4 C9 O3 121.8(6) . .
O4 C9 C10 120.1(6) . .
O3 C9 C10 118.0(6) . .
C11 C10 C12 119.0(6) . .
C11 C10 C9 122.0(6) . .
C12 C10 C9 119.0(6) . .
C12 C11 C10 121.3(7) 5_565 .
C12 C11 H11 119.4 5_565 .
C10 C11 H11 119.4 . .
C11 C12 C10 119.7(7) 5_565 .
C11 C12 H12 120.2 5_565 .
C10 C12 H12 120.2 . .
C16 C13 N1 110.5(8) . .
C16 C13 H13 124.7 . .
N1 C13 H13 124.7 . .
N1 C14 N2 110.9(7) . .
N1 C14 C15 124.8(7) . .
N2 C14 C15 124.1(7) . .
C14 C15 H15A 109.5 . .
C14 C15 H15B 109.5 . .
H15A C15 H15B 109.5 . .
C14 C15 H15C 109.5 . .
H15A C15 H15C 109.5 . .
H15B C15 H15C 109.5 . .
C13 C16 N2 105.6(7) . .
C13 C16 H16 127.2 . .
N2 C16 H16 127.2 . .
N2 C17 C18 110.9(7) . .
N2 C17 H17A 109.5 . .
C18 C17 H17A 109.5 . .
N2 C17 H17B 109.5 . .
C18 C17 H17B 109.5 . .
H17A C17 H17B 108.0 . .
C19 C18 C17 112.5(8) 4 .
C19 C18 H18A 109.1 4 .
C17 C18 H18A 109.1 . .
C19 C18 H18B 109.1 4 .
C17 C18 H18B 109.1 . .
H18A C18 H18B 107.8 . .
N4 C19 C18 111.7(7) . 4_545
N4 C19 H19A 109.3 . .
C18 C19 H19A 109.3 4_545 .
N4 C19 H19B 109.3 . .
C18 C19 H19B 109.3 4_545 .
H19A C19 H19B 108.0 . .
C21 C20 N4 106.6(8) . .
C21 C20 H20 126.7 . .
N4 C20 H20 126.7 . .
C20 C21 N3 108.5(7) . .
C20 C21 H21 125.7 . .
N3 C21 H21 125.7 . .
N4 C22 N3 109.7(6) . .
N4 C22 C23 125.5(7) . .
N3 C22 C23 124.6(7) . .
C22 C23 H23A 109.5 . .
C22 C23 H23B 109.5 . .
H23A C23 H23B 109.5 . .
C22 C23 H23C 109.5 . .
H23A C23 H23C 109.5 . .
H23B C23 H23C 109.5 . .

loop_
_geom_bond_atom_site_label_1
_geom_bond_atom_site_label_2
_geom_bond_distance
_geom_bond_site_symmetry_2
Cd1 O5 2.290(5) .
Cd1 N1 2.321(6) .
Cd1 N3 2.328(6) .
Cd1 O4 2.350(5) .
Cd1 O2 2.373(5) .
Cd1 O1 2.556(5) .
Cd2 O6 2.219(5) 2
Cd2 O6 2.219(5) .
Cd2 O3 2.287(5) 2
Cd2 O3 2.287(5) .
Cd2 O1 2.322(5) 2
Cd2 O1 2.322(5) .
N1 C14 1.327(9) .
N1 C13 1.372(10) .
N2 C14 1.347(9) .
N2 C16 1.381(12) .
N2 C17 1.463(9) .
N3 C22 1.331(9) .
N3 C21 1.361(9) .
N4 C22 1.330(10) .
N4 C20 1.397(11) .
N4 C19 1.445(10) .
O1 C1 1.251(8) .
O2 C1 1.263(9) .
O3 C9 1.277(8) .
O4 C9 1.245(8) .
O5 C8 1.261(9) .
O6 C8 1.291(10) .
C1 C2 1.474(9) .
C2 C3 1.359(10) .
C2 C7 1.385(11) .
C3 C4 1.374(10) .
C3 H3 0.9300 .
C4 C5 1.373(10) .
C4 H4 0.9300 .
C5 C6 1.372(11) .
C5 C8 1.507(9) 6_556
C6 C7 1.370(11) .
C6 H6 0.9300 .
C7 H7 0.9300 .
C8 C5 1.507(9) 6
C9 C10 1.499(9) .
C10 C11 1.385(10) .
C10 C12 1.412(9) .
C11 C12 1.371(9) 5_565
C11 H11 0.9300 .
C12 C11 1.371(9) 5_565
C12 H12 0.9300 .
C13 C16 1.350(12) .
C13 H13 0.9300 .
C14 C15 1.468(12) .
C15 H15A 0.9600 .
C15 H15B 0.9600 .
C15 H15C 0.9600 .
C16 H16 0.9300 .
C17 C18 1.554(12) .
C17 H17A 0.9700 .
C17 H17B 0.9700 .
C18 C19 1.496(12) 4
C18 H18A 0.9700 .
C18 H18B 0.9700 .
C19 C18 1.496(12) 4_545
C19 H19A 0.9700 .
C19 H19B 0.9700 .
C20 C21 1.342(12) .
C20 H20 0.9300 .
C21 H21 0.9300 .
C22 C23 1.479(11) .
C23 H23A 0.9600 .
C23 H23B 0.9600 .
C23 H23C 0.9600 .

loop_
_geom_torsion_atom_site_label_1
_geom_torsion_atom_site_label_2
_geom_torsion_atom_site_label_3
_geom_torsion_atom_site_label_4
_geom_torsion
_geom_torsion_site_symmetry_1
_geom_torsion_site_symmetry_4
O5 Cd1 N1 C14 -175(3) . .
N3 Cd1 N1 C14 110.4(7) . .
O4 Cd1 N1 C14 21.1(7) . .
O2 Cd1 N1 C14 -157.0(7) . .
O1 Cd1 N1 C14 -104.1(7) . .
O5 Cd1 N1 C13 11(4) . .
N3 Cd1 N1 C13 -63.4(7) . .
O4 Cd1 N1 C13 -152.7(7) . .
O2 Cd1 N1 C13 29.2(7) . .
O1 Cd1 N1 C13 82.0(7) . .
O5 Cd1 N3 C22 -54.0(7) . .
N1 Cd1 N3 C22 122.0(7) . .
O4 Cd1 N3 C22 -142.8(7) . .
O2 Cd1 N3 C22 32.5(7) . .
O1 Cd1 N3 C22 39.3(8) . .
O5 Cd1 N3 C21 133.7(6) . .
N1 Cd1 N3 C21 -50.3(6) . .
O4 Cd1 N3 C21 44.9(6) . .
O2 Cd1 N3 C21 -139.8(6) . .
O1 Cd1 N3 C21 -133.0(5) . .
O6 Cd2 O1 C1 69.7(7) 2 .
O6 Cd2 O1 C1 -27.6(7) . .
O3 Cd2 O1 C1 160.3(7) 2 .
O3 Cd2 O1 C1 -118.1(7) . .
O1 Cd2 O1 C1 -159.0(6) 2 .
O6 Cd2 O1 Cd1 163.45(19) 2 .
O6 Cd2 O1 Cd1 66.22(19) . .
O3 Cd2 O1 Cd1 -105.95(17) 2 .
O3 Cd2 O1 Cd1 -24.32(17) . .
O1 Cd2 O1 Cd1 -65.18(12) 2 .
O5 Cd1 O1 C1 83.3(4) . .
N1 Cd1 O1 C1 -92.8(4) . .
N3 Cd1 O1 C1 -8.4(6) . .
O4 Cd1 O1 C1 174.2(4) . .
O2 Cd1 O1 C1 0.1(4) . .
O5 Cd1 O1 Cd2 -54.1(2) . .
N1 Cd1 O1 Cd2 129.8(2) . .
N3 Cd1 O1 Cd2 -145.8(3) . .
O4 Cd1 O1 Cd2 36.8(2) . .
O2 Cd1 O1 Cd2 -137.3(3) . .
O5 Cd1 O2 C1 -96.9(5) . .
N1 Cd1 O2 C1 84.4(5) . .
N3 Cd1 O2 C1 175.1(5) . .
O4 Cd1 O2 C1 -73(2) . .
O1 Cd1 O2 C1 -0.1(4) . .
O6 Cd2 O3 C9 -168.5(16) 2 .
O6 Cd2 O3 C9 42.5(18) . .
O3 Cd2 O3 C9 -132.3(19) 2 .
O1 Cd2 O3 C9 -50.3(18) 2 .
O1 Cd2 O3 C9 130.5(18) . .
O5 Cd1 O4 C9 69.6(4) . .
N1 Cd1 O4 C9 -111.6(4) . .
N3 Cd1 O4 C9 157.7(4) . .
O2 Cd1 O4 C9 46(2) . .
O1 Cd1 O4 C9 -23.8(5) . .
N1 Cd1 O5 C8 84(3) . .
N3 Cd1 O5 C8 159.1(7) . .
O4 Cd1 O5 C8 -111.7(7) . .
O2 Cd1 O5 C8 66.3(7) . .
O1 Cd1 O5 C8 13.8(7) . .
O6 Cd2 O6 C8 -159.7(8) 2 .
O3 Cd2 O6 C8 51.6(16) 2 .
O3 Cd2 O6 C8 15.7(7) . .
O1 Cd2 O6 C8 111.9(7) 2 .
O1 Cd2 O6 C8 -67.2(7) . .
Cd2 O1 C1 O2 96.7(9) . .
Cd1 O1 C1 O2 -0.1(7) . .
Cd2 O1 C1 C2 -83.9(8) . .
Cd1 O1 C1 C2 179.3(6) . .
Cd1 O2 C1 O1 0.1(8) . .
Cd1 O2 C1 C2 -179.3(5) . .
O1 C1 C2 C3 -17.5(11) . .
O2 C1 C2 C3 162.0(8) . .
O1 C1 C2 C7 161.9(8) . .
O2 C1 C2 C7 -18.7(12) . .
C7 C2 C3 C4 4.2(13) . .
C1 C2 C3 C4 -176.4(8) . .
C2 C3 C4 C5 -2.2(14) . .
C3 C4 C5 C6 -0.6(13) . .
C3 C4 C5 C8 -178.9(8) . 6_556
C4 C5 C6 C7 1.0(14) . .
C8 C5 C6 C7 179.4(9) 6_556 .
C5 C6 C7 C2 1.3(16) . .
C3 C2 C7 C6 -3.9(15) . .
C1 C2 C7 C6 176.7(9) . .
Cd1 O5 C8 O6 10.0(13) . .
Cd1 O5 C8 C5 -170.7(5) . 6
Cd2 O6 C8 O5 21.3(13) . .
Cd2 O6 C8 C5 -158.1(5) . 6
Cd1 O4 C9 O3 12.6(7) . .
Cd1 O4 C9 C10 -168.2(5) . .
Cd2 O3 C9 O4 -118.9(17) . .
Cd2 O3 C9 C10 62(2) . .
O4 C9 C10 C11 168.9(7) . .
O3 C9 C10 C11 -11.9(10) . .
O4 C9 C10 C12 -10.2(10) . .
O3 C9 C10 C12 169.0(6) . .
C12 C10 C11 C12 0.9(12) . 5_565
C9 C10 C11 C12 -178.3(7) . 5_565
C11 C10 C12 C11 -0.9(12) . 5_565
C9 C10 C12 C11 178.3(7) . 5_565
C14 N1 C13 C16 -1.4(11) . .
Cd1 N1 C13 C16 174.0(7) . .
C13 N1 C14 N2 0.7(9) . .
Cd1 N1 C14 N2 -173.7(5) . .
C13 N1 C14 C15 -175.0(9) . .
Cd1 N1 C14 C15 10.6(13) . .
C16 N2 C14 N1 0.1(9) . .
C17 N2 C14 N1 179.4(7) . .
C16 N2 C14 C15 175.8(9) . .
C17 N2 C14 C15 -4.8(13) . .
N1 C13 C16 N2 1.4(12) . .
C14 N2 C16 C13 -0.9(10) . .
C17 N2 C16 C13 179.7(8) . .
C14 N2 C17 C18 -108.0(10) . .
C16 N2 C17 C18 71.2(11) . .
N2 C17 C18 C19 66.4(11) . 4
C22 N4 C19 C18 92.0(11) . 4_545
C20 N4 C19 C18 -91.2(11) . 4_545
C22 N4 C20 C21 -0.7(10) . .
C19 N4 C20 C21 -178.1(8) . .
N4 C20 C21 N3 0.2(11) . .
C22 N3 C21 C20 0.4(10) . .
Cd1 N3 C21 C20 174.3(6) . .
C20 N4 C22 N3 1.0(9) . .
C19 N4 C22 N3 178.3(8) . .
C20 N4 C22 C23 175.7(8) . .
C19 N4 C22 C23 -7.0(13) . .
C21 N3 C22 N4 -0.9(9) . .
Cd1 N3 C22 N4 -173.9(5) . .
C21 N3 C22 C23 -175.7(7) . .
Cd1 N3 C22 C23 11.3(11) . .
